data_7021151
loop_
_publ_author_name
'Chen, Liang-An'
'Ding, Xiaobing'
'Gong, Lei'
'Meggers, Eric'

_publ_section_title
;
 Thioether-based anchimeric assistance for asymmetric coordination
 chemistry with ruthenium(ii) and osmium(ii).
;
_journal_issue 16
_journal_name_full 'Dalton transactions (Cambridge, England : 2003)'
_journal_page_first 5623
_journal_page_last 5626
_journal_paper_doi 10.1039/c3dt00015j
_journal_volume 42
_journal_year 2013
_chemical_absolute_configuration rmad
_chemical_formula_moiety OsSO2N5BC57H52
_chemical_formula_sum 'C57 H52 B N5 O2 Os S'
_chemical_formula_weight 1072.11
_chemical_name_systematic
;
?
;
_space_group_IT_number 19
_symmetry_cell_setting orthorhombic
_symmetry_space_group_name_Hall 'P 2ac 2ab'
_symmetry_space_group_name_H-M 'P 21 21 21'
_atom_sites_solution_hydrogens geom
_atom_sites_solution_primary direct
_atom_sites_solution_secondary difmap
_audit_creation_method SHELXL-97
_cell_angle_alpha 90.00
_cell_angle_beta 90.00
_cell_angle_gamma 90.00
_cell_formula_units_Z 4
_cell_length_a 9.4352(19)
_cell_length_b 19.433(4)
_cell_length_c 25.513(5)
_cell_measurement_temperature 163(2)
_cell_volume 4677.9(16)
_computing_cell_refinement 'Bruker SMART'
_computing_data_collection 'Bruker SMART'
_computing_data_reduction 'Bruker SAINT'
_computing_molecular_graphics 'Bruker SHELXTL'
_computing_publication_material 'Bruker SHELXTL'
_computing_structure_refinement 'SHELXL-97 (Sheldrick, 1997)'
_computing_structure_solution 'SHELXS-97 (Sheldrick, 1990)'
_diffrn_ambient_temperature 163(2)
_diffrn_measured_fraction_theta_full 0.999
_diffrn_measured_fraction_theta_max 0.999
_diffrn_measurement_device_type 'Bruker P4'
_diffrn_measurement_method '\w scans'
_diffrn_radiation_monochromator graphite
_diffrn_radiation_source 'fine-focus sealed tube'
_diffrn_radiation_type MoK\a
_diffrn_radiation_wavelength 0.71073
_diffrn_reflns_av_R_equivalents 0.0529
_diffrn_reflns_av_sigmaI/netI 0.0568
_diffrn_reflns_limit_h_max 11
_diffrn_reflns_limit_h_min -11
_diffrn_reflns_limit_k_max 23
_diffrn_reflns_limit_k_min -23
_diffrn_reflns_limit_l_max 31
_diffrn_reflns_limit_l_min -31
_diffrn_reflns_number 36663
_diffrn_reflns_theta_full 26.00
_diffrn_reflns_theta_max 26.00
_diffrn_reflns_theta_min 1.32
_exptl_absorpt_coefficient_mu 2.821
_exptl_absorpt_correction_T_max 0.6307
_exptl_absorpt_correction_T_min 0.5056
_exptl_absorpt_correction_type empirical
_exptl_absorpt_process_details SADABS
_exptl_crystal_colour black
_exptl_crystal_density_diffrn 1.522
_exptl_crystal_density_method 'not measured'
_exptl_crystal_description block
_exptl_crystal_F_000 2168
_exptl_crystal_size_max 0.28
_exptl_crystal_size_mid 0.20
_exptl_crystal_size_min 0.18
_refine_diff_density_max 1.698
_refine_diff_density_min -0.783
_refine_diff_density_rms 0.116
_refine_ls_abs_structure_details 'Flack H D (1983), Acta Cryst. A39, 876-881'
_refine_ls_abs_structure_Flack -0.005(7)
_refine_ls_extinction_method none
_refine_ls_goodness_of_fit_ref 1.001
_refine_ls_hydrogen_treatment constr
_refine_ls_matrix_type full
_refine_ls_number_parameters 604
_refine_ls_number_reflns 9190
_refine_ls_number_restraints 0
_refine_ls_restrained_S_all 1.001
_refine_ls_R_factor_all 0.0398
_refine_ls_R_factor_gt 0.0363
_refine_ls_shift/su_max 0.001
_refine_ls_shift/su_mean 0.000
_refine_ls_structure_factor_coef Fsqd
_refine_ls_weighting_details 'calc w=1/[\s^2^(Fo^2^)+(0.0400P)^2^+0.0000P] where P=(Fo^2^+2Fc^2^)/3'
_refine_ls_weighting_scheme calc
_refine_ls_wR_factor_gt 0.0777
_refine_ls_wR_factor_ref 0.0788
_reflns_number_gt 8596
_reflns_number_total 9190
_reflns_threshold_expression >2sigma(I)
_cod_data_source_file c3dt00015j.txt
_cod_data_source_block dxb
_cod_depositor_comments
;
The following automatic conversions were performed:

'_symmetry_cell_setting' value 'Orthorhombic' changed to
'orthorhombic' according to
/home/saulius/struct/CIF-dictionaries/cif_core.dic dictionary named
'cif_core.dic' version 2.4.2 from
2011-04-26.

'_exptl_absorpt_correction_type' value 'Empirical'
changed to 'empirical' according to
/home/saulius/struct/CIF-dictionaries/cif_core.dic dictionary named
'cif_core.dic' version 2.4.2 from 2011-04-26.

Automatic conversion script
Id: cif_fix_values 1891 2012-01-12 08:04:46Z andrius 
;
_cod_original_sg_symbol_H-M P2(1)2(1)2(1)
_cod_database_code 7021151

loop_
_symmetry_equiv_pos_as_xyz
'x, y, z'
'-x+1/2, -y, z+1/2'
'-x, y+1/2, -z+1/2'
'x+1/2, -y+1/2, -z'

loop_
_atom_site_label
_atom_site_type_symbol
_atom_site_fract_x
_atom_site_fract_y
_atom_site_fract_z
_atom_site_U_iso_or_equiv
_atom_site_adp_type
_atom_site_occupancy
_atom_site_symmetry_multiplicity
_atom_site_calc_flag
_atom_site_refinement_flags
Os1 Os 0.13659(2) 0.534367(10) 0.107286(8) 0.01837(6) Uani 1 1 d .
S1 S 0.51823(15) 0.46456(10) -0.03375(6) 0.0351(3) Uani 1 1 d .
O1 O -0.0604(3) 0.57901(18) 0.10197(15) 0.0229(8) Uani 1 1 d .
O2 O 0.1488(4) 0.62972(19) -0.04184(14) 0.0285(9) Uani 1 1 d .
N1 N 0.1747(4) 0.5650(2) 0.02972(16) 0.0185(10) Uani 1 1 d .
N2 N 0.3341(5) 0.4988(2) 0.12611(16) 0.0195(11) Uani 1 1 d .
N3 N 0.2365(5) 0.6231(2) 0.12874(17) 0.0189(10) Uani 1 1 d .
N4 N 0.0764(5) 0.5007(2) 0.18017(17) 0.0200(10) Uani 1 1 d .
N5 N 0.0318(4) 0.4453(2) 0.08914(16) 0.0162(10) Uani 1 1 d .
C11 C -0.1129(6) 0.6178(3) 0.0652(2) 0.0213(12) Uani 1 1 d .
C12 C -0.2464(6) 0.6476(3) 0.0742(2) 0.0286(14) Uani 1 1 d .
H12A H -0.2929 0.6387 0.1065 0.034 Uiso 1 1 calc R
C13 C -0.3112(6) 0.6885(3) 0.0387(2) 0.0342(15) Uani 1 1 d .
H13A H -0.4019 0.7072 0.0464 0.041 Uiso 1 1 calc R
C14 C -0.2459(7) 0.7035(3) -0.0092(2) 0.0326(15) Uani 1 1 d .
H14A H -0.2918 0.7316 -0.0344 0.039 Uiso 1 1 calc R
C15 C -0.1143(6) 0.6766(3) -0.0189(2) 0.0255(13) Uani 1 1 d .
H15A H -0.0691 0.6871 -0.0512 0.031 Uiso 1 1 calc R
C16 C -0.0436(6) 0.6340(3) 0.0172(2) 0.0206(12) Uani 1 1 d .
C21 C 0.3725(7) 0.4316(3) 0.1291(2) 0.0269(13) Uani 1 1 d .
H21A H 0.3088 0.3975 0.1167 0.032 Uiso 1 1 calc R
C22 C 0.5005(6) 0.4112(3) 0.1496(2) 0.0277(14) Uani 1 1 d .
H22A H 0.5240 0.3638 0.1513 0.033 Uiso 1 1 calc R
C23 C 0.5950(6) 0.4602(3) 0.1677(2) 0.0333(14) Uani 1 1 d .
H23A H 0.6850 0.4469 0.1809 0.040 Uiso 1 1 calc R
C24 C 0.5570(6) 0.5275(3) 0.1661(2) 0.0272(13) Uani 1 1 d .
H24A H 0.6195 0.5617 0.1794 0.033 Uiso 1 1 calc R
C25 C 0.4274(6) 0.5465(3) 0.14528(19) 0.0202(12) Uani 1 1 d .
C31 C 0.1766(6) 0.6861(3) 0.1281(2) 0.0256(14) Uani 1 1 d .
H31A H 0.0795 0.6902 0.1188 0.031 Uiso 1 1 calc R
C32 C 0.2514(7) 0.7444(3) 0.1406(2) 0.0303(14) Uani 1 1 d .
H32A H 0.2071 0.7883 0.1391 0.036 Uiso 1 1 calc R
C33 C 0.3935(6) 0.7386(3) 0.1556(2) 0.0286(14) Uani 1 1 d .
H33A H 0.4479 0.7784 0.1637 0.034 Uiso 1 1 calc R
C34 C 0.4521(6) 0.6748(3) 0.1584(2) 0.0229(13) Uani 1 1 d .
H34A H 0.5468 0.6696 0.1705 0.028 Uiso 1 1 calc R
C35 C 0.3757(6) 0.6176(3) 0.14397(19) 0.0204(12) Uani 1 1 d .
C41 C 0.1059(6) 0.5328(3) 0.22543(19) 0.0296(13) Uani 1 1 d .
H41A H 0.1596 0.5741 0.2246 0.036 Uiso 1 1 calc R
C42 C 0.0604(8) 0.5074(3) 0.2733(2) 0.0395(17) Uani 1 1 d .
H42A H 0.0813 0.5315 0.3048 0.047 Uiso 1 1 calc R
C43 C -0.0143(8) 0.4479(4) 0.2747(3) 0.047(2) Uani 1 1 d .
H43A H -0.0458 0.4296 0.3072 0.057 Uiso 1 1 calc R
C44 C -0.0440(7) 0.4142(3) 0.2285(2) 0.0369(16) Uani 1 1 d .
H44A H -0.0960 0.3724 0.2290 0.044 Uiso 1 1 calc R
C45 C 0.0018(6) 0.4414(3) 0.1820(2) 0.0231(13) Uani 1 1 d .
C51 C 0.0034(6) 0.4215(3) 0.0405(2) 0.0228(13) Uani 1 1 d .
H51A H 0.0427 0.4453 0.0114 0.027 Uiso 1 1 calc R
C52 C -0.0780(6) 0.3656(3) 0.0312(2) 0.0270(13) Uani 1 1 d .
H52A H -0.0957 0.3513 -0.0038 0.032 Uiso 1 1 calc R
C53 C -0.1353(8) 0.3295(3) 0.0726(2) 0.0303(13) Uani 1 1 d .
H53A H -0.1899 0.2892 0.0666 0.036 Uiso 1 1 calc R
C54 C -0.1122(6) 0.3527(3) 0.1223(2) 0.0303(14) Uani 1 1 d .
H54A H -0.1533 0.3294 0.1514 0.036 Uiso 1 1 calc R
C55 C -0.0280(6) 0.4106(3) 0.1304(2) 0.0232(13) Uani 1 1 d .
C61 C 0.0953(6) 0.6072(3) 0.00377(19) 0.0211(12) Uani 1 1 d .
C62 C 0.2823(6) 0.5932(3) -0.0523(2) 0.0282(14) Uani 1 1 d .
C63 C 0.3083(6) 0.5548(3) 0.0006(2) 0.0229(13) Uani 1 1 d .
H63A H 0.3868 0.5783 0.0199 0.027 Uiso 1 1 calc R
C64 C 0.3450(6) 0.4791(3) -0.0052(2) 0.0259(13) Uani 1 1 d .
H64A H 0.2726 0.4567 -0.0275 0.031 Uiso 1 1 calc R
H64B H 0.3416 0.4570 0.0297 0.031 Uiso 1 1 calc R
C65 C 0.6305(8) 0.4859(4) 0.0199(3) 0.055(2) Uani 1 1 d .
H65A H 0.7297 0.4804 0.0094 0.083 Uiso 1 1 calc R
H65B H 0.6100 0.4553 0.0495 0.083 Uiso 1 1 calc R
H65C H 0.6135 0.5337 0.0303 0.083 Uiso 1 1 calc R
C66 C 0.3962(7) 0.6460(3) -0.0631(3) 0.0417(17) Uani 1 1 d .
H66A H 0.3766 0.6690 -0.0965 0.063 Uiso 1 1 calc R
H66B H 0.4886 0.6231 -0.0649 0.063 Uiso 1 1 calc R
H66C H 0.3974 0.6801 -0.0348 0.063 Uiso 1 1 calc R
C67 C 0.2500(8) 0.5484(3) -0.0992(2) 0.0450(18) Uani 1 1 d .
H67A H 0.2355 0.5775 -0.1301 0.067 Uiso 1 1 calc R
H67B H 0.1640 0.5216 -0.0924 0.067 Uiso 1 1 calc R
H67C H 0.3296 0.5171 -0.1055 0.067 Uiso 1 1 calc R
C111 C 0.3907(5) 0.2054(3) 0.1117(2) 0.0224(11) Uani 1 1 d .
C112 C 0.2479(6) 0.2027(3) 0.0968(2) 0.0302(14) Uani 1 1 d .
H11A H 0.1869 0.1721 0.1150 0.036 Uiso 1 1 calc R
C113 C 0.1915(7) 0.2421(3) 0.0573(2) 0.0380(16) Uani 1 1 d .
H11B H 0.0939 0.2380 0.0487 0.046 Uiso 1 1 calc R
C114 C 0.2755(8) 0.2873(3) 0.0302(2) 0.0355(16) Uani 1 1 d .
H11C H 0.2365 0.3145 0.0028 0.043 Uiso 1 1 calc R
C115 C 0.4163(7) 0.2931(3) 0.0429(2) 0.0320(15) Uani 1 1 d .
H11D H 0.4753 0.3245 0.0246 0.038 Uiso 1 1 calc R
C116 C 0.4727(7) 0.2521(3) 0.0833(2) 0.0294(14) Uani 1 1 d .
H11E H 0.5705 0.2564 0.0916 0.035 Uiso 1 1 calc R
C121 C 0.4276(6) 0.0771(3) 0.1535(2) 0.0272(13) Uani 1 1 d .
C122 C 0.3587(6) 0.0466(3) 0.1119(2) 0.0367(13) Uani 1 1 d .
H12B H 0.3226 0.0749 0.0846 0.044 Uiso 1 1 calc R
C123 C 0.3402(7) -0.0246(3) 0.1085(3) 0.0495(17) Uani 1 1 d .
H12C H 0.2932 -0.0441 0.0791 0.059 Uiso 1 1 calc R
C124 C 0.3904(8) -0.0662(3) 0.1479(3) 0.051(2) Uani 1 1 d .
H12D H 0.3761 -0.1146 0.1463 0.061 Uiso 1 1 calc R
C125 C 0.4610(7) -0.0379(4) 0.1895(3) 0.0435(16) Uani 1 1 d .
H12E H 0.4966 -0.0664 0.2168 0.052 Uiso 1 1 calc R
C126 C 0.4800(6) 0.0319(3) 0.1916(2) 0.0338(13) Uani 1 1 d .
H12F H 0.5311 0.0507 0.2203 0.041 Uiso 1 1 calc R
C131 C 0.3511(6) 0.1868(3) 0.2127(2) 0.0239(12) Uani 1 1 d .
C132 C 0.3514(7) 0.2559(3) 0.2266(2) 0.0331(14) Uani 1 1 d .
H13B H 0.4100 0.2869 0.2076 0.040 Uiso 1 1 calc R
C133 C 0.2688(7) 0.2813(4) 0.2674(3) 0.0417(17) Uani 1 1 d .
H13C H 0.2712 0.3289 0.2758 0.050 Uiso 1 1 calc R
C134 C 0.1833(7) 0.2373(4) 0.2957(3) 0.0383(16) Uani 1 1 d .
H13D H 0.1274 0.2540 0.3239 0.046 Uiso 1 1 calc R
C135 C 0.1805(6) 0.1687(3) 0.2823(2) 0.0313(14) Uani 1 1 d .
H13E H 0.1215 0.1379 0.3013 0.038 Uiso 1 1 calc R
C136 C 0.2630(6) 0.1442(3) 0.2413(2) 0.0264(13) Uani 1 1 d .
H13F H 0.2588 0.0967 0.2327 0.032 Uiso 1 1 calc R
C141 C 0.6191(6) 0.1741(3) 0.1703(2) 0.0270(13) Uani 1 1 d .
C142 C 0.7155(6) 0.1512(3) 0.1323(2) 0.0319(14) Uani 1 1 d .
H14B H 0.6796 0.1290 0.1019 0.038 Uiso 1 1 calc R
C143 C 0.8591(7) 0.1595(3) 0.1370(2) 0.0347(14) Uani 1 1 d .
H14C H 0.9196 0.1437 0.1097 0.042 Uiso 1 1 calc R
C144 C 0.9175(7) 0.1905(3) 0.1808(3) 0.0347(15) Uani 1 1 d .
H14D H 1.0171 0.1962 0.1843 0.042 Uiso 1 1 calc R
C145 C 0.8263(7) 0.2126(3) 0.2188(2) 0.0342(16) Uani 1 1 d .
H14E H 0.8633 0.2333 0.2496 0.041 Uiso 1 1 calc R
C146 C 0.6795(6) 0.2054(3) 0.2132(2) 0.0326(15) Uani 1 1 d .
H14F H 0.6194 0.2228 0.2400 0.039 Uiso 1 1 calc R
B1 B 0.4482(7) 0.1604(4) 0.1615(3) 0.0266(15) Uani 1 1 d .

loop_
_atom_site_aniso_label
_atom_site_aniso_U_11
_atom_site_aniso_U_22
_atom_site_aniso_U_33
_atom_site_aniso_U_23
_atom_site_aniso_U_13
_atom_site_aniso_U_12
Os1 0.02036(9) 0.01913(9) 0.01562(9) -0.00027(9) -0.00084(9) 0.00009(9)
S1 0.0306(8) 0.0427(9) 0.0321(8) -0.0065(8) 0.0075(6) 0.0075(8)
O1 0.0164(18) 0.032(2) 0.020(2) 0.0016(18) 0.0020(18) 0.0069(15)
O2 0.028(2) 0.035(2) 0.023(2) 0.0085(16) 0.0063(19) 0.000(2)
N1 0.022(3) 0.022(2) 0.011(2) 0.0036(18) 0.0026(18) -0.0004(18)
N2 0.017(3) 0.027(2) 0.014(2) 0.0010(19) -0.0034(17) 0.003(2)
N3 0.021(2) 0.018(2) 0.017(2) -0.0050(18) -0.0025(19) -0.0077(19)
N4 0.024(2) 0.023(2) 0.013(2) 0.0085(19) 0.006(2) 0.002(2)
N5 0.013(2) 0.014(2) 0.022(2) -0.0016(16) -0.0040(17) 0.0002(16)
C11 0.023(3) 0.025(3) 0.017(3) -0.002(2) -0.002(2) 0.003(2)
C12 0.027(3) 0.036(4) 0.023(3) 0.004(3) 0.005(3) 0.002(3)
C13 0.024(3) 0.041(4) 0.038(4) 0.000(3) 0.000(3) 0.012(3)
C14 0.036(4) 0.035(4) 0.027(3) 0.004(3) -0.006(3) 0.012(3)
C15 0.031(4) 0.026(3) 0.020(3) 0.006(2) 0.005(3) 0.001(3)
C16 0.022(3) 0.021(3) 0.019(3) 0.002(2) 0.000(2) 0.000(2)
C21 0.036(3) 0.024(3) 0.021(3) -0.003(2) 0.001(3) 0.001(3)
C22 0.031(4) 0.028(3) 0.024(3) 0.000(3) 0.004(3) 0.003(3)
C23 0.028(3) 0.040(4) 0.032(3) 0.001(3) -0.005(2) 0.011(3)
C24 0.030(3) 0.030(3) 0.022(3) -0.005(3) -0.005(2) -0.004(3)
C25 0.024(3) 0.026(3) 0.011(2) 0.000(2) 0.001(2) 0.003(2)
C31 0.036(4) 0.015(3) 0.026(3) 0.000(2) 0.003(2) 0.002(2)
C32 0.045(4) 0.019(3) 0.027(3) 0.000(3) 0.000(3) 0.004(3)
C33 0.038(4) 0.025(3) 0.024(3) 0.000(2) 0.003(3) -0.007(3)
C34 0.025(3) 0.021(3) 0.023(3) 0.002(2) -0.003(2) -0.003(2)
C35 0.024(3) 0.021(3) 0.016(2) -0.004(2) 0.002(2) -0.002(3)
C41 0.040(4) 0.032(3) 0.017(3) 0.000(3) -0.006(2) -0.001(3)
C42 0.060(5) 0.043(4) 0.015(3) 0.002(3) -0.002(3) -0.006(3)
C43 0.068(5) 0.053(5) 0.020(3) 0.011(3) -0.001(3) -0.015(4)
C44 0.052(4) 0.029(4) 0.029(3) 0.005(3) 0.003(3) -0.007(3)
C45 0.025(3) 0.026(3) 0.019(3) 0.002(2) 0.002(2) -0.001(2)
C51 0.024(3) 0.021(3) 0.024(3) -0.003(2) 0.001(2) -0.004(2)
C52 0.024(3) 0.032(3) 0.024(3) -0.007(3) -0.004(3) 0.003(3)
C53 0.029(3) 0.028(3) 0.035(3) -0.004(2) 0.005(3) -0.005(3)
C54 0.027(4) 0.028(3) 0.036(4) 0.003(2) 0.010(3) -0.006(3)
C55 0.020(3) 0.027(3) 0.023(3) -0.001(2) 0.009(2) 0.004(2)
C61 0.028(3) 0.020(3) 0.015(3) -0.002(2) 0.002(2) -0.002(2)
C62 0.022(3) 0.041(4) 0.021(3) 0.004(3) 0.002(2) 0.001(3)
C63 0.023(3) 0.032(3) 0.014(3) -0.001(2) 0.003(2) 0.000(2)
C64 0.024(3) 0.030(3) 0.023(3) -0.004(2) 0.004(2) -0.004(3)
C65 0.032(4) 0.080(6) 0.055(4) -0.016(4) 0.007(4) 0.009(4)
C66 0.032(4) 0.048(4) 0.045(4) 0.017(3) 0.009(3) 0.000(3)
C67 0.055(4) 0.060(5) 0.020(3) -0.007(3) -0.008(3) 0.013(3)
C111 0.026(3) 0.023(3) 0.018(3) -0.009(2) 0.004(3) 0.003(2)
C112 0.029(3) 0.031(3) 0.031(4) -0.005(3) 0.006(3) -0.002(3)
C113 0.033(4) 0.044(4) 0.038(4) -0.012(3) -0.008(3) 0.015(3)
C114 0.056(5) 0.031(4) 0.019(3) -0.004(3) -0.009(3) 0.019(3)
C115 0.047(4) 0.028(3) 0.021(3) 0.003(3) 0.007(3) 0.005(3)
C116 0.033(3) 0.025(3) 0.030(3) -0.004(3) -0.001(3) 0.005(3)
C121 0.026(3) 0.030(3) 0.026(3) 0.001(3) 0.006(3) 0.004(3)
C122 0.037(3) 0.034(3) 0.039(3) 0.003(3) -0.004(4) 0.000(3)
C123 0.046(4) 0.032(4) 0.071(5) -0.007(4) -0.010(4) -0.003(3)
C124 0.048(5) 0.023(3) 0.080(6) -0.001(4) 0.005(4) 0.003(3)
C125 0.047(4) 0.035(4) 0.049(4) 0.014(4) 0.010(3) 0.012(4)
C126 0.040(3) 0.030(3) 0.031(3) 0.005(3) 0.005(3) 0.004(3)
C131 0.016(3) 0.032(3) 0.023(3) 0.004(2) -0.007(3) 0.001(3)
C132 0.041(4) 0.028(3) 0.031(3) 0.002(2) 0.007(3) -0.005(3)
C133 0.043(4) 0.038(4) 0.044(4) -0.012(3) 0.000(3) 0.010(3)
C134 0.028(4) 0.051(4) 0.035(4) -0.008(3) 0.002(3) 0.007(3)
C135 0.023(3) 0.047(4) 0.023(3) 0.001(3) -0.002(2) -0.002(3)
C136 0.018(3) 0.036(3) 0.025(3) -0.004(3) -0.005(2) -0.001(3)
C141 0.033(3) 0.025(3) 0.023(3) 0.008(2) 0.002(3) 0.002(3)
C142 0.033(4) 0.029(3) 0.034(3) -0.002(3) 0.001(3) 0.007(3)
C143 0.027(3) 0.035(3) 0.042(4) 0.004(3) 0.008(3) 0.001(3)
C144 0.026(3) 0.038(4) 0.040(4) 0.011(3) -0.002(3) -0.003(3)
C145 0.036(4) 0.044(4) 0.023(3) 0.007(3) -0.007(3) -0.010(3)
C146 0.034(4) 0.044(4) 0.020(3) 0.005(3) 0.003(3) -0.004(3)
B1 0.031(4) 0.029(4) 0.020(3) 0.004(3) -0.001(3) -0.002(3)

loop_
_atom_type_symbol
_atom_type_description
_atom_type_scat_dispersion_real
_atom_type_scat_dispersion_imag
_atom_type_scat_source
C C 0.0033 0.0016 'International Tables Vol C Tables 4.2.6.8 and 6.1.1.4'
H H 0.0000 0.0000 'International Tables Vol C Tables 4.2.6.8 and 6.1.1.4'
B B 0.0013 0.0007 'International Tables Vol C Tables 4.2.6.8 and 6.1.1.4'
N N 0.0061 0.0033 'International Tables Vol C Tables 4.2.6.8 and 6.1.1.4'
O O 0.0106 0.0060 'International Tables Vol C Tables 4.2.6.8 and 6.1.1.4'
S S 0.1246 0.1234 'International Tables Vol C Tables 4.2.6.8 and 6.1.1.4'
Os Os -1.2165 7.6030 'International Tables Vol C Tables 4.2.6.8 and 6.1.1.4'

loop_
_geom_angle_atom_site_label_1
_geom_angle_atom_site_label_2
_geom_angle_atom_site_label_3
_geom_angle
N3 Os1 N2 78.55(18)
N3 Os1 N5 177.30(17)
N2 Os1 N5 101.99(17)
N3 Os1 N4 98.87(18)
N2 Os1 N4 86.08(17)
N5 Os1 N4 78.55(17)
N3 Os1 O1 94.50(16)
N2 Os1 O1 169.16(16)
N5 Os1 O1 84.57(15)
N4 Os1 O1 86.81(16)
N3 Os1 N1 86.20(17)
N2 Os1 N1 99.28(17)
N5 Os1 N1 96.30(17)
N4 Os1 N1 173.30(18)
O1 Os1 N1 88.44(16)
C65 S1 C64 101.1(3)
C11 O1 Os1 129.5(3)
C61 O2 C62 108.8(4)
C61 N1 C63 108.8(4)
C61 N1 Os1 124.3(3)
C63 N1 Os1 125.6(3)
C21 N2 C25 117.3(5)
C21 N2 Os1 125.5(4)
C25 N2 Os1 116.2(3)
C31 N3 C35 118.4(4)
C31 N3 Os1 124.8(4)
C35 N3 Os1 116.8(3)
C41 N4 C45 118.4(5)
C41 N4 Os1 125.1(4)
C45 N4 Os1 116.5(4)
C51 N5 C55 117.1(4)
C51 N5 Os1 126.3(4)
C55 N5 Os1 116.2(3)
O1 C11 C12 117.6(5)
O1 C11 C16 125.1(5)
C12 C11 C16 117.4(5)
C13 C12 C11 122.7(6)
C12 C13 C14 120.5(6)
C15 C14 C13 118.6(5)
C14 C15 C16 122.4(5)
C15 C16 C11 118.4(5)
C15 C16 C61 119.0(5)
C11 C16 C61 122.5(5)
N2 C21 C22 122.2(6)
C21 C22 C23 119.7(6)
C24 C23 C22 118.9(5)
C23 C24 C25 120.1(5)
N2 C25 C24 121.7(5)
N2 C25 C35 114.6(5)
C24 C25 C35 123.6(5)
N3 C31 C32 122.1(5)
C31 C32 C33 119.3(5)
C34 C33 C32 118.5(5)
C33 C34 C35 120.7(5)
C34 C35 N3 120.9(5)
C34 C35 C25 125.5(5)
N3 C35 C25 113.5(5)
N4 C41 C42 121.9(6)
C43 C42 C41 119.2(6)
C42 C43 C44 119.3(6)
C45 C44 C43 119.6(6)
N4 C45 C44 121.5(5)
N4 C45 C55 114.6(5)
C44 C45 C55 123.9(5)
N5 C51 C52 123.3(5)
C51 C52 C53 119.9(5)
C54 C53 C52 118.8(5)
C53 C54 C55 119.7(5)
N5 C55 C54 121.3(5)
N5 C55 C45 114.0(5)
C54 C55 C45 124.7(5)
N1 C61 O2 115.7(5)
N1 C61 C16 129.1(5)
O2 C61 C16 115.3(5)
O2 C62 C67 104.4(5)
O2 C62 C66 108.4(5)
C67 C62 C66 113.0(5)
O2 C62 C63 102.0(4)
C67 C62 C63 116.1(5)
C66 C62 C63 111.8(5)
N1 C63 C64 112.0(4)
N1 C63 C62 103.6(4)
C64 C63 C62 114.5(5)
C63 C64 S1 113.3(4)
C116 C111 C112 114.7(5)
C116 C111 B1 124.5(5)
C112 C111 B1 120.7(5)
C113 C112 C111 123.4(6)
C114 C113 C112 120.3(6)
C113 C114 C115 119.5(6)
C114 C115 C116 119.6(6)
C111 C116 C115 122.6(6)
C122 C121 C126 115.6(5)
C122 C121 B1 125.1(5)
C126 C121 B1 119.3(6)
C121 C122 C123 122.2(6)
C124 C123 C122 119.6(7)
C125 C124 C123 119.9(6)
C124 C125 C126 119.5(6)
C125 C126 C121 123.2(6)
C136 C131 C132 116.4(5)
C136 C131 B1 123.9(5)
C132 C131 B1 119.6(5)
C131 C132 C133 122.2(6)
C134 C133 C132 120.0(6)
C135 C134 C133 118.8(6)
C134 C135 C136 120.6(6)
C131 C136 C135 122.0(6)
C146 C141 C142 115.0(6)
C146 C141 B1 125.8(5)
C142 C141 B1 119.2(5)
C143 C142 C141 122.9(6)
C142 C143 C144 121.1(6)
C145 C144 C143 117.3(6)
C144 C145 C146 121.4(6)
C141 C146 C145 122.3(6)
C111 B1 C121 113.0(5)
C111 B1 C141 110.1(5)
C121 B1 C141 107.0(5)
C111 B1 C131 105.1(5)
C121 B1 C131 109.5(5)
C141 B1 C131 112.2(5)

loop_
_geom_bond_atom_site_label_1
_geom_bond_atom_site_label_2
_geom_bond_distance
Os1 N3 2.041(4)
Os1 N2 2.045(4)
Os1 N5 2.047(4)
Os1 N4 2.051(4)
Os1 O1 2.056(3)
Os1 N1 2.098(4)
S1 C65 1.779(7)
S1 C64 1.811(6)
O1 C11 1.301(6)
O2 C61 1.341(6)
O2 C62 1.470(7)
N1 C61 1.293(6)
N1 C63 1.477(7)
N2 C21 1.359(7)
N2 C25 1.368(7)
N3 C31 1.347(7)
N3 C35 1.374(7)
N4 C41 1.342(7)
N4 C45 1.351(7)
N5 C51 1.351(7)
N5 C55 1.371(7)
C11 C12 1.406(8)
C11 C16 1.424(7)
C12 C13 1.349(8)
C13 C14 1.399(8)
C14 C15 1.370(8)
C15 C16 1.405(7)
C16 C61 1.452(7)
C21 C22 1.374(9)
C22 C23 1.383(8)
C23 C24 1.356(8)
C24 C25 1.384(7)
C25 C35 1.466(7)
C31 C32 1.373(7)
C32 C33 1.399(8)
C33 C34 1.360(8)
C34 C35 1.374(7)
C41 C42 1.385(8)
C42 C43 1.355(9)
C43 C44 1.375(9)
C44 C45 1.371(8)
C45 C55 1.473(8)
C51 C52 1.351(7)
C52 C53 1.379(8)
C53 C54 1.365(8)
C54 C55 1.392(8)
C62 C67 1.511(8)
C62 C66 1.511(8)
C62 C63 1.562(7)
C63 C64 1.518(7)
C111 C116 1.396(8)
C111 C112 1.400(8)
C111 B1 1.635(8)
C112 C113 1.372(8)
C113 C114 1.371(9)
C114 C115 1.372(9)
C115 C116 1.406(8)
C121 C122 1.379(8)
C121 C126 1.400(8)
C121 B1 1.643(9)
C122 C123 1.396(8)
C123 C124 1.375(10)
C124 C125 1.369(10)
C125 C126 1.370(9)
C131 C136 1.383(8)
C131 C132 1.390(8)
C131 B1 1.676(9)
C132 C133 1.390(8)
C133 C134 1.379(9)
C134 C135 1.375(9)
C135 C136 1.388(8)
C141 C146 1.375(8)
C141 C142 1.403(8)
C141 B1 1.650(9)
C142 C143 1.370(9)
C143 C144 1.384(9)
C144 C145 1.365(9)
C145 C146 1.400(8)
